data_4322082
loop_
_publ_author_name
'Rebecca R. Conry'
'William S. Striejewske'
'A. Alex Tipton'

_publ_contact_author_address
;   University of Nevada, Reno
    Department of Chemistry 216
    Reno, Nevada  89557   USA
;
_publ_contact_author_email conry@chem.unr.edu
_publ_contact_author_name 'Rebecca R. Conry'
_publ_section_title
;
 Copper(I) Complexes with a NS2-Macrocyclic Ligand Bearing a Pendant
 Naphthyl Group: Structures of
 {N-[2-(1-Naphthyl)ethyl]-1-aza-4,8-dithiacyclodecane}copper(I)-Ligand,
 where Ligand = \h2-Naphthalene, Acetonitrile, or Triphenylphosphine
;
_journal_name_full 'Inorganic Chemistry'
_journal_page_first 2833
_journal_page_last 2843
_journal_paper_doi 10.1021/ic981418p
_journal_volume 38
_journal_year 1999
_chemical_formula_sum 'C46 H61 Cu2 F12 N3 P2 S4'
_chemical_formula_weight 1201.24
_chemical_name_common 'cocrystallized 1&2'
_space_group_IT_number 2
_symmetry_cell_setting triclinic
_symmetry_space_group_name_Hall '-P 1'
_symmetry_space_group_name_H-M 'P -1'
_atom_sites_solution_hydrogens geom
_atom_sites_solution_primary direct
_atom_sites_solution_secondary difmap
_audit_creation_method 'SHELXL generated with manual editing'
_cell_angle_alpha 80.445(5)
_cell_angle_beta 76.405(6)
_cell_angle_gamma 78.825(5)
_cell_formula_units_Z 2
_cell_length_a 10.8308(9)
_cell_length_b 12.6320(8)
_cell_length_c 19.9412(13)
_cell_measurement_reflns_used 28
_cell_measurement_temperature 299(2)
_cell_measurement_theta_max 12.44
_cell_measurement_theta_min 4.87
_cell_volume 2580.7(3)
_computing_cell_refinement 'Siemens XSCANS'
_computing_data_collection 'Siemens XSCANS'
_computing_data_reduction 'Siemens SHELXTL'
_computing_molecular_graphics 'Siemens SHELXTL'
_computing_publication_material 'Siemens SHELXTL'
_computing_structure_refinement 'SHELXL-93 (Sheldrick, 1993)'
_computing_structure_solution 'SHELXS-86 (Sheldrick, 1990)'
_diffrn_ambient_temperature 299(2)
_diffrn_measurement_device 'Siemens P4'
_diffrn_measurement_method '\w scans'
_diffrn_radiation_monochromator graphite
_diffrn_radiation_source 'fine-focus sealed tube'
_diffrn_radiation_type MoK\a
_diffrn_radiation_wavelength 0.71073
_diffrn_reflns_av_R_equivalents 0.0228
_diffrn_reflns_av_sigmaI/netI 0.0658
_diffrn_reflns_limit_h_max 1
_diffrn_reflns_limit_h_min -12
_diffrn_reflns_limit_k_max 14
_diffrn_reflns_limit_k_min -14
_diffrn_reflns_limit_l_max 23
_diffrn_reflns_limit_l_min -23
_diffrn_reflns_number 10627
_diffrn_reflns_theta_max 25.00
_diffrn_reflns_theta_min 1.85
_diffrn_standards_decay_% 'not significant'
_diffrn_standards_interval_count 97
_diffrn_standards_number 3
_exptl_absorpt_coefficient_mu 1.128
_exptl_absorpt_correction_T_max 0.3771
_exptl_absorpt_correction_T_min 0.3390
_exptl_absorpt_correction_type empirical
_exptl_crystal_colour colorless
_exptl_crystal_density_diffrn 1.546
_exptl_crystal_density_meas ?
_exptl_crystal_density_method none
_exptl_crystal_description block
_exptl_crystal_F_000 1236
_exptl_crystal_size_max 0.26
_exptl_crystal_size_mid 0.74
_exptl_crystal_size_min 0.34
_refine_diff_density_max 0.621
_refine_diff_density_min -0.311
_refine_diff_density_rms 0.065
_refine_ls_extinction_coef none
_refine_ls_extinction_method none
_refine_ls_goodness_of_fit_all 1.013
_refine_ls_goodness_of_fit_obs 1.100
_refine_ls_hydrogen_treatment constr
_refine_ls_matrix_type full
_refine_ls_number_parameters 623
_refine_ls_number_reflns 9047
_refine_ls_number_restraints 0
_refine_ls_restrained_S_all 1.016
_refine_ls_restrained_S_obs 1.100
_refine_ls_R_factor_all 0.1317
_refine_ls_R_factor_obs 0.0661
_refine_ls_shift/esd_max -0.009
_refine_ls_shift/esd_mean 0.000
_refine_ls_structure_factor_coef Fsqd
_refine_ls_weighting_details 'w=1/[\s^2^(Fo^2^)+(0.0749P)^2^+4.0717P] where P=(Fo^2^+2Fc^2^)/3'
_refine_ls_weighting_scheme calc
_refine_ls_wR_factor_all 0.1871
_refine_ls_wR_factor_obs 0.1476
_reflns_number_observed 5029
_reflns_number_total 9050
_reflns_observed_criterion >2sigma(I)
_cod_data_source_file ic981418p_3.cif
_cod_data_source_block cocrystallized1&2.IC981418P
_cod_depositor_comments
;
The following automatic conversions were performed:

'_exptl_crystal_density_meas' value 'not measured' was changed to '?'
- the value is perceived as not measured.

Automatic conversion script
Id: cif_fix_values 3008 2015-01-20 13:52:24Z robertas 

The following automatic conversions were performed:

'_refine_ls_weighting_scheme' value 'calc
w=1/[\s^2^(Fo^2^)+(0.0749P)^2^+4.0717P] where P=(Fo^2^+2Fc^2^)/3' was
changed to 'calc'. New tag '_refine_ls_weighting_details' was
created. The value of the new tag was set to
'w=1/[\s^2^(Fo^2^)+(0.0749P)^2^+4.0717P] where P=(Fo^2^+2Fc^2^)/3'.

Automatic conversion script
Id: cif_fix_values 3143 2015-03-26 13:38:13Z robertas 
;
_cod_database_code 4322082

loop_
_symmetry_equiv_pos_as_xyz
'x, y, z'
'-x, -y, -z'

loop_
_atom_site_aniso_label
_atom_site_aniso_U_11
_atom_site_aniso_U_22
_atom_site_aniso_U_33
_atom_site_aniso_U_23
_atom_site_aniso_U_13
_atom_site_aniso_U_12
Cu1 0.0622(5) 0.0800(6) 0.0514(5) -0.0054(4) -0.0077(4) -0.0299(4)
Cu10 0.0626(5) 0.0471(5) 0.0896(6) -0.0009(4) -0.0194(5) -0.0145(4)
S1 0.091(2) 0.156(2) 0.0562(12) -0.0292(13) 0.0036(11) -0.053(2)
S2 0.0844(14) 0.0764(13) 0.0809(13) 0.0041(10) -0.0199(11) -0.0294(11)
S101 0.0603(12) 0.0687(12) 0.104(2) -0.0048(11) 0.0022(11) -0.0115(9)
S102 0.101(2) 0.0715(12) 0.0833(14) -0.0205(10) -0.0270(12) -0.0091(11)
N1 0.062(4) 0.100(5) 0.052(3) -0.007(3) -0.015(3) -0.032(3)
N101 0.057(3) 0.054(3) 0.065(3) -0.002(3) -0.014(3) -0.016(3)
N102 0.067(4) 0.053(3) 0.086(4) 0.000(3) -0.023(3) -0.014(3)
C10 0.063(4) 0.059(4) 0.057(4) -0.004(3) -0.016(3) -0.014(3)
C11 0.086(5) 0.065(4) 0.056(4) 0.011(3) -0.020(4) -0.031(4)
C1 0.080(6) 0.148(8) 0.069(5) -0.008(5) -0.031(4) -0.031(5)
C2 0.107(7) 0.173(9) 0.060(5) -0.030(6) -0.017(5) -0.047(7)
C3 0.101(7) 0.161(10) 0.122(8) -0.083(8) 0.015(6) -0.052(7)
C4 0.117(9) 0.117(8) 0.192(13) -0.077(9) -0.005(9) -0.040(7)
C5 0.122(8) 0.069(5) 0.149(9) -0.017(6) -0.019(7) -0.019(5)
C6 0.088(6) 0.096(6) 0.075(5) 0.004(4) -0.002(4) -0.048(5)
C7 0.061(5) 0.112(6) 0.083(5) -0.020(5) 0.002(4) -0.045(4)
C8 0.060(5) 0.105(6) 0.081(5) -0.015(5) -0.021(4) -0.010(4)
C9 0.066(5) 0.083(5) 0.080(5) -0.001(4) -0.026(4) -0.005(4)
C12 0.070(5) 0.073(5) 0.069(5) 0.000(4) -0.002(4) -0.029(4)
C13 0.064(5) 0.057(4) 0.083(5) -0.002(4) -0.021(4) -0.018(3)
C14 0.061(4) 0.044(3) 0.058(4) -0.008(3) -0.017(3) -0.014(3)
C15 0.080(5) 0.048(4) 0.074(5) -0.005(3) -0.037(4) -0.011(3)
C16 0.111(7) 0.061(4) 0.063(5) -0.004(4) -0.035(5) -0.012(4)
C17 0.101(6) 0.068(5) 0.056(4) -0.018(4) -0.008(4) -0.014(4)
C18 0.075(5) 0.069(4) 0.063(5) -0.014(4) -0.013(4) -0.009(4)
C19 0.056(4) 0.046(3) 0.062(4) -0.006(3) -0.014(3) -0.011(3)
C101 0.086(6) 0.073(5) 0.085(5) -0.022(4) -0.011(4) -0.026(4)
C102 0.081(6) 0.060(4) 0.092(6) -0.019(4) 0.004(4) 0.000(4)
C103 0.073(6) 0.086(6) 0.133(8) 0.004(5) -0.027(6) -0.001(5)
C104 0.116(8) 0.098(7) 0.153(10) 0.016(7) -0.077(8) -0.011(6)
C105 0.162(10) 0.085(6) 0.116(7) -0.017(5) -0.082(7) 0.012(6)
C106 0.091(6) 0.070(5) 0.081(5) -0.015(4) 0.006(4) -0.016(4)
C107 0.067(5) 0.069(5) 0.087(5) 0.005(4) -0.013(4) -0.028(4)
C108 0.066(5) 0.059(4) 0.090(5) 0.001(4) -0.029(4) -0.020(4)
C109 0.080(6) 0.072(5) 0.125(7) 0.009(5) -0.041(5) -0.028(4)
C110 0.070(6) 0.058(5) 0.156(9) 0.003(6) -0.029(6) -0.027(4)
C111 0.079(7) 0.094(7) 0.197(12) -0.032(8) -0.002(7) -0.038(6)
C112 0.056(8) 0.076(9) 0.389(30) -0.051(13) 0.014(11) -0.016(7)
C113 0.084(10) 0.084(9) 0.463(43) 0.047(16) -0.144(18) -0.034(8)
C114 0.126(11) 0.079(8) 0.303(21) 0.063(10) -0.153(13) -0.058(7)
C115 0.354(46) 0.205(31) 0.581(88) 0.181(49) -0.376(63) -0.202(35)
C116 0.530(67) 0.220(34) 0.261(28) 0.156(26) -0.302(38) -0.258(42)
C117 0.339(24) 0.128(11) 0.133(12) 0.009(9) -0.073(13) -0.136(14)
C118 0.172(11) 0.076(6) 0.134(10) -0.008(7) -0.049(9) -0.047(7)
C119 0.090(7) 0.055(5) 0.156(10) 0.018(6) -0.061(7) -0.036(5)
C120 0.062(4) 0.055(4) 0.056(4) -0.008(3) -0.016(3) -0.008(3)
C121 0.119(7) 0.060(4) 0.082(5) 0.016(4) -0.044(5) -0.025(4)
P1 0.106(2) 0.148(3) 0.078(2) -0.002(2) -0.029(2) -0.048(2)
F1 0.240(10) 0.179(8) 0.314(13) -0.105(9) 0.047(9) -0.020(7)
F2 0.198(9) 0.567(22) 0.169(8) 0.134(11) -0.116(7) -0.171(12)
F3 0.462(21) 0.285(13) 0.273(13) -0.137(11) 0.022(14) -0.188(14)
F4 0.226(9) 0.254(10) 0.255(9) 0.100(8) -0.170(8) -0.075(8)
F5 0.234(9) 0.439(14) 0.103(5) 0.000(7) -0.003(5) -0.236(10)
F6 0.122(5) 0.254(8) 0.145(6) 0.027(5) -0.008(4) -0.074(5)
P2 0.0608(11) 0.0691(12) 0.0597(11) -0.0104(9) -0.0081(9) -0.0143(9)
F7 0.123(4) 0.188(6) 0.088(4) -0.034(4) -0.010(3) 0.065(4)
F8 0.186(6) 0.117(4) 0.216(7) 0.038(4) -0.130(5) -0.081(4)
F9 0.166(6) 0.125(5) 0.146(5) -0.012(4) 0.052(4) 0.051(4)
F10 0.220(7) 0.191(6) 0.128(5) 0.019(4) -0.056(5) -0.150(6)
F11 0.138(4) 0.122(4) 0.078(3) 0.016(3) -0.037(3) -0.021(3)
F12 0.117(4) 0.117(4) 0.057(2) 0.005(2) -0.014(2) -0.032(3)
C200 0.067(7) 0.276(19) 0.147(11) 0.099(12) -0.013(7) 0.004(9)
C201 0.208(14) 0.147(10) 0.092(7) 0.004(7) -0.002(8) -0.129(10)
C202 0.245(16) 0.154(10) 0.068(6) -0.046(7) 0.044(8) -0.088(11)
C203 0.140(12) 0.288(20) 0.158(13) 0.001(13) -0.053(10) -0.061(12)
C204 0.203(22) 0.131(14) 0.555(45) -0.147(19) -0.233(25) 0.076(14)
C205 0.192(19) 0.391(45) 0.299(27) -0.232(31) -0.129(18) -0.043(26)

loop_
_atom_site_label
_atom_site_type_symbol
_atom_site_fract_x
_atom_site_fract_y
_atom_site_fract_z
_atom_site_U_iso_or_equiv
_atom_site_thermal_displace_type
_atom_site_occupancy
_atom_site_calc_flag
_atom_site_refinement_flags
_atom_site_disorder_group
Cu1 Cu -1.15459(8) 0.90982(7) 0.14838(4) 0.0630(3) Uani 1 d . .
Cu10 Cu 0.19050(8) 0.41582(6) 0.38722(5) 0.0660(3) Uani 1 d . .
S1 S -1.1240(2) 0.8582(2) 0.04203(10) 0.0981(8) Uani 1 d . .
S2 S -1.1417(2) 0.7631(2) 0.22958(11) 0.0795(6) Uani 1 d . .
S101 S 0.3626(2) 0.2918(2) 0.34500(12) 0.0815(6) Uani 1 d . .
S102 S 0.1430(2) 0.3867(2) 0.50491(11) 0.0834(6) Uani 1 d . .
N1 N -1.3584(5) 0.9196(5) 0.1634(3) 0.068(2) Uani 1 d . .
N101 N 0.0616(5) 0.3076(4) 0.3834(3) 0.0582(13) Uani 1 d . .
N102 N 0.1684(5) 0.5579(5) 0.3344(3) 0.068(2) Uani 1 d . .
C10 C -1.2087(6) 1.0693(5) 0.1964(3) 0.059(2) Uani 1 d . .
C11 C -1.1069(7) 1.0699(5) 0.1391(4) 0.068(2) Uani 1 d . .
H11 H -1.1237(7) 1.0879(5) 0.0946(4) 0.082 Uiso 1 calc R .
C1 C -1.3839(8) 0.9379(8) 0.0920(4) 0.095(3) Uani 1 d . .
H1A H -1.3751(8) 1.0123(8) 0.0722(4) 0.114 Uiso 1 calc R .
H1B H -1.4721(8) 0.9294(8) 0.0949(4) 0.114 Uiso 1 calc R .
C2 C -1.2956(8) 0.8621(9) 0.0435(4) 0.108(3) Uani 1 d . .
H2A H -1.3106(8) 0.8853(9) -0.0032(4) 0.130 Uiso 1 calc R .
H2B H -1.3165(8) 0.7893(9) 0.0578(4) 0.130 Uiso 1 calc R .
C3 C -1.0618(9) 0.7138(9) 0.0516(5) 0.122(4) Uani 1 d . .
H3A H -1.0698(9) 0.6852(9) 0.0109(5) 0.147 Uiso 1 calc R .
H3B H -0.9706(9) 0.7057(9) 0.0508(5) 0.147 Uiso 1 calc R .
C4 C -1.1200(11) 0.6432(9) 0.1142(7) 0.137(4) Uani 1 d . .
H4A H -1.0977(11) 0.5688(9) 0.1036(7) 0.164 Uiso 1 calc R .
H4B H -1.2128(11) 0.6624(9) 0.1204(7) 0.164 Uiso 1 calc R .
C5 C -1.0863(10) 0.6442(7) 0.1830(6) 0.114(3) Uani 1 d . .
H5A H -0.9932(10) 0.6298(7) 0.1757(6) 0.137 Uiso 1 calc R .
H5B H -1.1176(10) 0.5829(7) 0.2140(6) 0.137 Uiso 1 calc R .
C6 C -1.3138(7) 0.7709(7) 0.2577(4) 0.086(2) Uani 1 d . .
H6A H -1.3321(7) 0.6985(7) 0.2769(4) 0.103 Uiso 1 calc R .
H6B H -1.3429(7) 0.8162(7) 0.2950(4) 0.103 Uiso 1 calc R .
C7 C -1.3928(7) 0.8154(7) 0.2024(4) 0.083(2) Uani 1 d . .
H7A H -1.3791(7) 0.7625(7) 0.1702(4) 0.100 Uiso 1 calc R .
H7B H -1.4835(7) 0.8263(7) 0.2245(4) 0.100 Uiso 1 calc R .
C8 C -1.4234(7) 1.0117(7) 0.2023(4) 0.081(2) Uani 1 d . .
H8A H -1.4364(7) 0.9868(7) 0.2517(4) 0.098 Uiso 1 calc R .
H8B H -1.5073(7) 1.0379(7) 0.1910(4) 0.098 Uiso 1 calc R .
C9 C -1.3460(7) 1.1053(6) 0.1856(4) 0.076(2) Uani 1 d . .
H9A H -1.3437(7) 1.1371(6) 0.1377(4) 0.092 Uiso 1 calc R .
H9B H -1.3891(7) 1.1611(6) 0.2151(4) 0.092 Uiso 1 calc R .
C12 C -0.9771(7) 1.0432(6) 0.1476(4) 0.072(2) Uani 1 d . .
H12D H -0.9103(7) 1.0427(6) 0.1086(4) 0.086 Uiso 1 calc R .
C13 C -0.9497(7) 1.0187(5) 0.2112(4) 0.067(2) Uani 1 d . .
H13A H -0.8644(7) 1.0008(5) 0.2158(4) 0.080 Uiso 1 calc R .
C14 C -1.0505(6) 1.0201(5) 0.2716(3) 0.053(2) Uani 1 d . .
C15 C -1.0245(7) 0.9964(5) 0.3387(4) 0.064(2) Uani 1 d . .
H15A H -0.9393(7) 0.9780(5) 0.3433(4) 0.077 Uiso 1 calc R .
C16 C -1.1184(9) 0.9994(6) 0.3967(4) 0.076(2) Uani 1 d . .
H16A H -1.0984(9) 0.9830(6) 0.4405(4) 0.092 Uiso 1 calc R .
C17 C -1.2452(8) 1.0272(6) 0.3896(4) 0.075(2) Uani 1 d . .
H17A H -1.3105(8) 1.0307(6) 0.4293(4) 0.090 Uiso 1 calc R .
C18 C -1.2764(7) 1.0497(5) 0.3260(4) 0.069(2) Uani 1 d . .
H18A H -1.3625(7) 1.0680(5) 0.3229(4) 0.083 Uiso 1 calc R .
C19 C -1.1800(6) 1.0458(5) 0.2647(3) 0.054(2) Uani 1 d . .
C101 C 0.1378(7) 0.2373(6) 0.3279(4) 0.079(2) Uani 1 d . .
H10A H 0.0925(7) 0.1776(6) 0.3292(4) 0.095 Uiso 1 calc R .
H10B H 0.1402(7) 0.2804(6) 0.2827(4) 0.095 Uiso 1 calc R .
C102 C 0.2706(7) 0.1920(6) 0.3346(4) 0.082(2) Uani 1 d . .
H10C H 0.3147(7) 0.1575(6) 0.2936(4) 0.098 Uiso 1 calc R .
H10D H 0.2684(7) 0.1361(6) 0.3744(4) 0.098 Uiso 1 calc R .
C103 C 0.4321(8) 0.2288(7) 0.4191(5) 0.100(3) Uani 1 d . .
H10E H 0.4887(8) 0.1626(7) 0.4061(5) 0.120 Uiso 1 calc R .
H10F H 0.4860(8) 0.2772(7) 0.4262(5) 0.120 Uiso 1 calc R .
C104 C 0.3477(10) 0.2001(8) 0.4872(6) 0.119(3) Uani 1 d . .
H10G H 0.3995(10) 0.1475(8) 0.5148(6) 0.143 Uiso 1 calc R .
H10H H 0.2829(10) 0.1634(8) 0.4788(6) 0.143 Uiso 1 calc R .
C105 C 0.2785(10) 0.2895(7) 0.5312(5) 0.116(3) Uani 1 d . .
H10I H 0.3423(10) 0.3314(7) 0.5348(5) 0.139 Uiso 1 calc R .
H10J H 0.2471(10) 0.2548(7) 0.5776(5) 0.139 Uiso 1 calc R .
C106 C 0.0178(8) 0.3068(6) 0.5108(4) 0.083(2) Uani 1 d . .
H10K H 0.0126(8) 0.2570(6) 0.5536(4) 0.100 Uiso 1 calc R .
H10L H -0.0639(8) 0.3554(6) 0.5137(4) 0.100 Uiso 1 calc R .
C107 C 0.0365(7) 0.2415(6) 0.4508(4) 0.074(2) Uani 1 d . .
H10M H 0.1080(7) 0.1825(6) 0.4534(4) 0.089 Uiso 1 calc R .
H10N H -0.0401(7) 0.2098(6) 0.4551(4) 0.089 Uiso 1 calc R .
C108 C -0.0534(6) 0.3728(5) 0.3624(4) 0.069(2) Uani 1 d . .
H10O H -0.0274(6) 0.4113(5) 0.3164(4) 0.083 Uiso 1 calc R .
H10P H -0.0887(6) 0.4271(5) 0.3940(4) 0.083 Uiso 1 calc R .
C109 C -0.1616(7) 0.3108(6) 0.3607(5) 0.089(2) Uani 1 d . .
H10Q H -0.1935(7) 0.2759(6) 0.4070(5) 0.107 Uiso 1 calc R .
H10R H -0.1279(7) 0.2546(6) 0.3303(5) 0.107 Uiso 1 calc R .
C110 C -0.2732(8) 0.3899(6) 0.3340(6) 0.093(3) Uani 1 d . .
C111 C -0.3604(10) 0.4464(9) 0.3815(7) 0.123(4) Uani 1 d . .
H11A H -0.3508(10) 0.4361(9) 0.4274(7) 0.147 Uiso 1 calc R .
C112 C -0.4621(13) 0.5180(11) 0.3630(13) 0.181(9) Uani 1 d . .
H11B H -0.5193(13) 0.5562(11) 0.3968(13) 0.217 Uiso 1 calc R .
C113 C -0.4822(17) 0.5351(14) 0.2997(16) 0.202(14) Uani 1 d . .
H11D H -0.5533(17) 0.5835(14) 0.2889(16) 0.243 Uiso 1 calc R .
C114 C -0.3888(16) 0.4754(10) 0.2449(13) 0.155(7) Uani 1 d . .
C115 C -0.4050(38) 0.4902(30) 0.1816(24) 0.339(39) Uani 1 d . .
H11E H -0.4771(38) 0.5379(30) 0.1714(24) 0.406 Uiso 1 calc R .
C116 C -0.3301(45) 0.4445(30) 0.1337(17) 0.294(29) Uani 1 d . .
H11G H -0.3464(45) 0.4605(30) 0.0890(17) 0.353 Uiso 1 calc R .
C117 C -0.2148(20) 0.3649(12) 0.1462(8) 0.185(7) Uani 1 d . .
H11F H -0.1604(20) 0.3292(12) 0.1104(8) 0.223 Uiso 1 calc R .
C118 C -0.1907(13) 0.3453(8) 0.2130(7) 0.121(4) Uani 1 d . .
H11C H -0.1196(13) 0.2972(8) 0.2241(7) 0.146 Uiso 1 calc R .
C119 C -0.2823(9) 0.4040(7) 0.2638(7) 0.095(3) Uani 1 d . .
C120 C 0.1710(6) 0.6404(6) 0.3041(3) 0.057(2) Uani 1 d . .
C121 C 0.1790(8) 0.7476(5) 0.2652(4) 0.085(2) Uani 1 d . .
H12A H 0.2034(51) 0.7415(7) 0.2163(4) 0.127 Uiso 1 calc R .
H12B H 0.2422(38) 0.7789(19) 0.2785(21) 0.127 Uiso 1 calc R .
H12C H 0.0967(16) 0.7933(14) 0.2750(22) 0.127 Uiso 1 calc R .
P1 P -0.6619(3) 0.7586(3) 0.05165(13) 0.1064(9) Uani 1 d . .
F1 F -0.6944(10) 0.8591(8) 0.0862(6) 0.255(5) Uani 1 d . .
F2 F -0.7459(9) 0.8000(14) 0.0001(5) 0.305(8) Uani 1 d . .
F3 F -0.6224(16) 0.6557(11) 0.0196(7) 0.327(8) Uani 1 d . .
F4 F -0.5751(9) 0.7184(8) 0.1014(5) 0.235(5) Uani 1 d . .
F5 F -0.7716(9) 0.7113(9) 0.1027(3) 0.243(5) Uani 1 d . .
F6 F -0.5531(6) 0.8108(7) -0.0005(3) 0.177(3) Uani 1 d . .
P2 P -1.6679(2) 0.86196(15) 0.41053(9) 0.0632(5) Uani 1 d . .
F7 F -1.7887(5) 0.9440(5) 0.4395(3) 0.145(2) Uani 1 d . .
F8 F -1.5835(6) 0.9448(5) 0.4154(4) 0.157(3) Uani 1 d . .
F9 F -1.5471(6) 0.7827(5) 0.3820(3) 0.171(3) Uani 1 d . .
F10 F -1.7562(7) 0.7822(6) 0.4072(3) 0.165(3) Uani 1 d . .
F11 F -1.6596(5) 0.8071(4) 0.4866(2) 0.113(2) Uani 1 d . .
F12 F -1.6796(5) 0.9191(4) 0.3346(2) 0.0979(14) Uani 1 d . .
C200 C 0.3644(10) 0.3250(16) 0.1559(7) 0.184(8) Uani 1 d . .
H20G H 0.4551(10) 0.3032(16) 0.1589(7) 0.221 Uiso 1 calc R .
C201 C 0.2840(14) 0.4280(10) 0.1765(5) 0.142(5) Uani 1 d . .
H20A H 0.3264(14) 0.4833(10) 0.1858(5) 0.170 Uiso 1 calc R .
H20B H 0.1978(14) 0.4251(10) 0.2041(5) 0.170 Uiso 1 calc R .
C202 C 0.2687(16) 0.2386(10) 0.1321(5) 0.157(5) Uani 1 d . .
H20C H 0.2197(16) 0.1982(10) 0.1717(5) 0.188 Uiso 1 calc R .
H20D H 0.3175(16) 0.1910(10) 0.0983(5) 0.188 Uiso 1 calc R .
C203 C 0.3179(14) 0.3949(15) 0.0940(8) 0.192(6) Uani 1 d . .
C204 C 0.1786(27) 0.4230(17) 0.0860(19) 0.273(16) Uani 1 d . .
H20E H 0.1239(27) 0.4673(17) 0.1203(19) 0.327 Uiso 1 calc R .
H20F H 0.1696(27) 0.4558(17) 0.0394(19) 0.327 Uiso 1 calc R .
C205 C 0.1699(26) 0.3649(24) 0.0934(15) 0.259(17) Uani 1 d . .
H20H H 0.1876(26) 0.3483(24) 0.0454(15) 0.311 Uiso 1 calc R .

loop_
_atom_type_symbol
_atom_type_description
_atom_type_scat_dispersion_real
_atom_type_scat_dispersion_imag
_atom_type_scat_source
C C 0.0033 0.0016 'International Tables Vol C Tables 4.2.6.8 and 6.1.1.4'
H H 0.0000 0.0000 'International Tables Vol C Tables 4.2.6.8 and 6.1.1.4'
N N 0.0061 0.0033 'International Tables Vol C Tables 4.2.6.8 and 6.1.1.4'
F F 0.0171 0.0103 'International Tables Vol C Tables 4.2.6.8 and 6.1.1.4'
P P 0.1023 0.0942 'International Tables Vol C Tables 4.2.6.8 and 6.1.1.4'
S S 0.1246 0.1234 'International Tables Vol C Tables 4.2.6.8 and 6.1.1.4'
Cu Cu 0.3201 1.2651 'International Tables Vol C Tables 4.2.6.8 and 6.1.1.4'

loop_
_geom_angle_atom_site_label_1
_geom_angle_atom_site_label_2
_geom_angle_atom_site_label_3
_geom_angle
_geom_angle_site_symmetry_1
_geom_angle_site_symmetry_3
_geom_angle_publ_flag
N1 Cu1 C11 110.0(3) . . ?
N1 Cu1 S1 91.3(2) . . ?
C11 Cu1 S1 110.0(2) . . ?
N1 Cu1 S2 91.7(2) . . ?
C11 Cu1 S2 133.1(2) . . ?
S1 Cu1 S2 110.52(10) . . ?
N1 Cu1 C10 83.7(2) . . ?
C11 Cu1 C10 36.3(2) . . ?
S1 Cu1 C10 137.2(2) . . ?
S2 Cu1 C10 112.1(2) . . ?
N102 Cu10 N101 117.1(2) . . ?
N102 Cu10 S102 123.6(2) . . ?
N101 Cu10 S102 90.13(15) . . ?
N102 Cu10 S101 117.7(2) . . ?
N101 Cu10 S101 90.1(2) . . ?
S102 Cu10 S101 109.96(8) . . ?
C3 S1 C2 103.2(5) . . ?
C3 S1 Cu1 105.7(3) . . ?
C2 S1 Cu1 96.1(3) . . ?
C6 S2 C5 105.9(4) . . ?
C6 S2 Cu1 94.2(3) . . ?
C5 S2 Cu1 106.8(3) . . ?
C103 S101 C102 103.1(4) . . ?
C103 S101 Cu10 105.6(3) . . ?
C102 S101 Cu10 96.6(2) . . ?
C106 S102 C105 105.5(4) . . ?
C106 S102 Cu10 95.3(3) . . ?
C105 S102 Cu10 106.4(3) . . ?
C8 N1 C7 111.1(6) . . ?
C8 N1 C1 111.2(6) . . ?
C7 N1 C1 112.5(6) . . ?
C8 N1 Cu1 109.1(4) . . ?
C7 N1 Cu1 107.8(4) . . ?
C1 N1 Cu1 104.7(4) . . ?
C107 N101 C108 114.3(5) . . ?
C107 N101 C101 110.4(5) . . ?
C108 N101 C101 111.0(5) . . ?
C107 N101 Cu10 108.3(4) . . ?
C108 N101 Cu10 108.5(4) . . ?
C101 N101 Cu10 103.8(4) . . ?
C120 N102 Cu10 171.3(6) . . ?
C11 C10 C19 118.4(6) . . ?
C11 C10 C9 119.4(6) . . ?
C19 C10 C9 121.8(6) . . ?
C11 C10 Cu1 66.4(4) . . ?
C19 C10 Cu1 107.1(4) . . ?
C9 C10 Cu1 100.7(4) . . ?
C10 C11 C12 120.8(6) . . ?
C10 C11 Cu1 77.3(4) . . ?
C12 C11 Cu1 100.5(5) . . ?
N1 C1 C2 114.1(7) . . ?
C1 C2 S1 112.8(6) . . ?
C4 C3 S1 119.0(7) . . ?
C3 C4 C5 119.6(9) . . ?
C4 C5 S2 120.9(7) . . ?
C7 C6 S2 116.3(5) . . ?
N1 C7 C6 112.1(6) . . ?
N1 C8 C9 112.3(6) . . ?
C10 C9 C8 112.7(6) . . ?
C13 C12 C11 121.0(7) . . ?
C12 C13 C14 120.3(7) . . ?
C15 C14 C19 118.6(6) . . ?
C15 C14 C13 121.5(6) . . ?
C19 C14 C13 119.9(6) . . ?
C16 C15 C14 122.6(7) . . ?
C15 C16 C17 118.6(7) . . ?
C18 C17 C16 121.5(7) . . ?
C17 C18 C19 120.9(7) . . ?
C18 C19 C14 117.8(6) . . ?
C18 C19 C10 122.7(6) . . ?
C14 C19 C10 119.4(6) . . ?
C102 C101 N101 115.0(6) . . ?
C101 C102 S101 114.1(5) . . ?
C104 C103 S101 120.2(6) . . ?
C103 C104 C105 119.1(9) . . ?
C104 C105 S102 120.1(6) . . ?
C107 C106 S102 115.1(5) . . ?
N101 C107 C106 112.4(6) . . ?
N101 C108 C109 116.6(5) . . ?
C108 C109 C110 110.3(6) . . ?
C111 C110 C119 121.7(10) . . ?
C111 C110 C109 116.7(11) . . ?
C119 C110 C109 121.6(9) . . ?
C110 C111 C112 121.0(14) . . ?
C113 C112 C111 122.6(19) . . ?
C112 C113 C114 118.9(17) . . ?
C115 C114 C119 120.9(30) . . ?
C115 C114 C113 120.8(24) . . ?
C119 C114 C113 118.3(18) . . ?
C116 C115 C114 123.8(44) . . ?
C115 C116 C117 121.4(31) . . ?
C118 C117 C116 117.9(20) . . ?
C117 C118 C119 115.8(13) . . ?
C114 C119 C110 117.5(15) . . ?
C114 C119 C118 120.1(15) . . ?
C110 C119 C118 122.3(9) . . ?
N102 C120 C121 177.9(7) . . ?
F4 P1 F3 91.3(8) . . ?
F4 P1 F1 85.0(7) . . ?
F3 P1 F1 176.3(9) . . ?
F4 P1 F2 178.3(5) . . ?
F3 P1 F2 88.5(8) . . ?
F1 P1 F2 95.2(8) . . ?
F4 P1 F5 90.8(5) . . ?
F3 P1 F5 90.2(7) . . ?
F1 P1 F5 90.5(6) . . ?
F2 P1 F5 90.8(5) . . ?
F4 P1 F6 90.3(5) . . ?
F3 P1 F6 91.4(6) . . ?
F1 P1 F6 87.9(5) . . ?
F2 P1 F6 88.0(4) . . ?
F5 P1 F6 178.0(6) . . ?
F10 P2 F9 91.5(4) . . ?
F10 P2 F8 177.8(4) . . ?
F9 P2 F8 90.6(4) . . ?
F10 P2 F7 89.6(4) . . ?
F9 P2 F7 178.9(4) . . ?
F8 P2 F7 88.2(4) . . ?
F10 P2 F11 89.2(3) . . ?
F9 P2 F11 89.4(3) . . ?
F8 P2 F11 90.4(3) . . ?
F7 P2 F11 90.6(3) . . ?
F10 P2 F12 90.6(3) . . ?
F9 P2 F12 92.0(3) . . ?
F8 P2 F12 89.7(3) . . ?
F7 P2 F12 88.0(3) . . ?
F11 P2 F12 178.6(3) . . ?
C201 C200 C203 69.2(9) . . ?
C201 C200 C202 111.0(9) . . ?
C203 C200 C202 77.8(11) . . ?
C200 C201 C203 56.6(8) . . ?
C200 C202 C205 89.4(8) . . ?
C200 C203 C204 125.4(18) . . ?
C200 C203 C201 54.3(8) . . ?
C204 C203 C201 94.3(16) . . ?
C200 C203 C205 107.7(15) . . ?
C204 C203 C205 25.6(14) . . ?
C201 C203 C205 98.2(12) . . ?
C205 C204 C203 92.3(32) . . ?
C204 C205 C203 62.1(31) . . ?
C204 C205 C202 132.1(33) . . ?
C203 C205 C202 71.3(11) . . ?

loop_
_geom_bond_atom_site_label_1
_geom_bond_atom_site_label_2
_geom_bond_distance
_geom_bond_site_symmetry_2
_geom_bond_publ_flag
Cu1 N1 2.139(5) . ?
Cu1 C11 2.150(6) . ?
Cu1 S1 2.254(2) . ?
Cu1 S2 2.255(2) . ?
Cu1 C10 2.288(6) . ?
Cu10 N102 1.927(6) . ?
Cu10 N101 2.155(5) . ?
Cu10 S102 2.264(2) . ?
Cu10 S101 2.282(2) . ?
S1 C3 1.812(11) . ?
S1 C2 1.843(9) . ?
S2 C6 1.804(8) . ?
S2 C5 1.825(9) . ?
S101 C103 1.812(9) . ?
S101 C102 1.815(8) . ?
S102 C106 1.813(8) . ?
S102 C105 1.839(9) . ?
N1 C8 1.476(9) . ?
N1 C7 1.480(9) . ?
N1 C1 1.486(8) . ?
N101 C107 1.457(8) . ?
N101 C108 1.462(8) . ?
N101 C101 1.519(8) . ?
N102 C120 1.115(7) . ?
C10 C11 1.389(9) . ?
C10 C19 1.439(8) . ?
C10 C9 1.524(9) . ?
C11 C12 1.425(10) . ?
C1 C2 1.511(11) . ?
C3 C4 1.493(14) . ?
C4 C5 1.502(13) . ?
C6 C7 1.521(10) . ?
C8 C9 1.527(10) . ?
C12 C13 1.343(9) . ?
C13 C14 1.422(9) . ?
C14 C15 1.403(8) . ?
C14 C19 1.411(8) . ?
C15 C16 1.349(10) . ?
C16 C17 1.384(10) . ?
C17 C18 1.360(9) . ?
C18 C19 1.410(9) . ?
C101 C102 1.470(10) . ?
C103 C104 1.481(12) . ?
C104 C105 1.516(12) . ?
C106 C107 1.516(9) . ?
C108 C109 1.540(9) . ?
C109 C110 1.549(11) . ?
C110 C111 1.356(13) . ?
C110 C119 1.406(13) . ?
C111 C112 1.36(2) . ?
C112 C113 1.31(3) . ?
C113 C114 1.50(3) . ?
C114 C115 1.29(4) . ?
C114 C119 1.406(14) . ?
C115 C116 1.24(7) . ?
C116 C117 1.49(4) . ?
C117 C118 1.39(2) . ?
C118 C119 1.431(14) . ?
C120 C121 1.453(9) . ?
P1 F4 1.486(7) . ?
P1 F3 1.487(11) . ?
P1 F1 1.488(9) . ?
P1 F2 1.495(8) . ?
P1 F5 1.519(7) . ?
P1 F6 1.549(6) . ?
P2 F10 1.536(5) . ?
P2 F9 1.539(5) . ?
P2 F8 1.545(5) . ?
P2 F7 1.561(5) . ?
P2 F11 1.574(5) . ?
P2 F12 1.588(4) . ?
C200 C201 1.48(2) . ?
C200 C203 1.52(2) . ?
C200 C202 1.83(2) . ?
C201 C203 1.70(2) . ?
C202 C205 1.90(3) . ?
C203 C204 1.52(3) . ?
C203 C205 1.72(3) . ?
C204 C205 0.74(4) . ?
